data_1545499
loop_
_publ_author_name
'Wen, Gao-Ju'
'Wang, Ming-Xin'
'Gu, Lian-Shuai'

_publ_section_title
;
 Ethyl
 3-[3-amino-4-methylamino-<i>N</i>-(pyridin-2-yl)benzamido]propanoate
;
_journal_coeditor_code XU4015
_journal_issue 2
_journal_name_full IUCrData
_journal_page_first x161941
_journal_paper_doi 10.1107/S2414314616019416
_journal_volume 2
_journal_year 2017
_chemical_formula_iupac 'C18 H22 N4 O3'
_chemical_formula_moiety 'C18 H22 N4 O3'
_chemical_formula_sum 'C18 H22 N4 O3'
_chemical_formula_weight 342.39
_chemical_name_systematic
;
Ethyl 3-[3-amino-4-methylamino-<i>N</i>-(pyridin-2-yl)benzamido]propanoate
;
_space_group_crystal_system triclinic
_space_group_IT_number 2
_space_group_name_Hall '-P 1'
_space_group_name_H-M_alt 'P -1'
_symmetry_space_group_name_Hall '-P 1'
_symmetry_space_group_name_H-M 'P -1'
_atom_sites_solution_hydrogens geom
_audit_creation_method SHELXL97
_cell_angle_alpha 102.95(3)
_cell_angle_beta 97.94(3)
_cell_angle_gamma 97.51(3)
_cell_formula_units_Z 2
_cell_length_a 8.3380(17)
_cell_length_b 10.435(2)
_cell_length_c 10.885(2)
_cell_measurement_reflns_used 445
_cell_measurement_temperature 293(2)
_cell_measurement_theta_max 22.825
_cell_measurement_theta_min 2.409
_cell_volume 901.2(3)
_computing_cell_refinement
;
CrystalClear (Rigaku, 2005)
;
_computing_data_collection
;
CrystalClear (Rigaku, 2005)
;
_computing_data_reduction
;
CrystalClear (Rigaku, 2005)
;
_computing_molecular_graphics
;
ORTEP-3 for Windows (Farrugia, 2012)
;
_computing_publication_material
;
SHELXL97 (Sheldrick, 2008)
;
_computing_structure_refinement
;
SHELXL97 (Sheldrick, 2008)
;
_computing_structure_solution
;
SHELXS97 (Sheldrick, 2008)
;
_diffrn_ambient_temperature 293(2)
_diffrn_measured_fraction_theta_full 1.000
_diffrn_measured_fraction_theta_max 0.999
_diffrn_measurement_device_type 'Enraf--Nonius CAD-4'
_diffrn_measurement_method \w/2\q
_diffrn_radiation_type MoK\a
_diffrn_radiation_wavelength 0.71073
_diffrn_reflns_av_R_equivalents 0.0248
_diffrn_reflns_limit_h_max 10
_diffrn_reflns_limit_h_min 0
_diffrn_reflns_limit_k_max 12
_diffrn_reflns_limit_k_min -12
_diffrn_reflns_limit_l_max 12
_diffrn_reflns_limit_l_min -13
_diffrn_reflns_number 3550
_diffrn_reflns_theta_full 25.242
_diffrn_reflns_theta_max 25.381
_diffrn_reflns_theta_min 1.949
_diffrn_standards_decay_% 1
_diffrn_standards_interval_count 200
_diffrn_standards_number 3
_exptl_absorpt_coefficient_mu 0.088
_exptl_absorpt_correction_type none
_exptl_crystal_colour brown
_exptl_crystal_density_diffrn 1.262
_exptl_crystal_description block
_exptl_crystal_F_000 364
_exptl_crystal_size_max 0.20
_exptl_crystal_size_mid 0.10
_exptl_crystal_size_min 0.10
_refine_diff_density_max 0.354
_refine_diff_density_min -0.251
_refine_ls_extinction_method none
_refine_ls_goodness_of_fit_ref 1.014
_refine_ls_hydrogen_treatment constr
_refine_ls_matrix_type full
_refine_ls_number_parameters 226
_refine_ls_number_reflns 3305
_refine_ls_number_restraints 1
_refine_ls_restrained_S_all 1.123
_refine_ls_R_factor_all 0.1126
_refine_ls_R_factor_gt 0.0627
_refine_ls_shift/su_max 0.000
_refine_ls_shift/su_mean 0.000
_refine_ls_structure_factor_coef Fsqd
_refine_ls_weighting_details 'w=1/[\s^2^(Fo^2^)+(0.1000P)^2^] where P=(Fo^2^+2Fc^2^)/3'
_refine_ls_weighting_scheme calc
_refine_ls_wR_factor_gt 0.1603
_refine_ls_wR_factor_ref 0.1920
_reflns_number_gt 1996
_reflns_number_total 3305
_reflns_threshold_expression 'I > 2\s(I)'
_cod_data_source_file xu4015sup1.cif
_cod_data_source_block I
_cod_database_code 1545499
_shelx_space_group_comment
;
The symmetry employed for this shelxl refinement is uniquely defined
by the following loop, which should always be used as a source of
symmetry information in preference to the above space-group names.
They are only intended as comments.
;
_shelx_estimated_absorpt_t_min 0.983
_shelx_estimated_absorpt_t_max 0.991
_shelxl_version_number 2.014

loop_
_symmetry_equiv_pos_as_xyz
'x, y, z'
'-x, -y, -z'

loop_
_atom_site_type_symbol
_atom_site_label
_atom_site_fract_x
_atom_site_fract_y
_atom_site_fract_z
_atom_site_U_iso_or_equiv
_atom_site_adp_type
_atom_site_calc_flag
_atom_site_occupancy
O O1 0.2166(3) 0.1355(2) 0.65272(19) 0.0547(6) Uani d 1
N N1 -0.0262(3) -0.0047(2) 0.1767(2) 0.0445(6) Uani d 1
H H1A -0.0624 -0.0731 0.2028 0.053 Uiso calc 1
H H1B -0.0635 0.0012 0.1008 0.053 Uiso calc 1
C C1 0.3201(3) 0.1803(3) 0.5971(3) 0.0385(7) Uani d 1
N N2 0.0901(3) 0.2199(3) 0.0943(2) 0.0515(7) Uani d 1
H H2A 0.0084 0.1615 0.0497 0.062 Uiso calc 1
C C2 0.2749(3) 0.1894(3) 0.4627(3) 0.0353(7) Uani d 1
O O2 0.6824(3) 0.0688(3) 1.0268(3) 0.0793(8) Uani d 1
N N3 0.4777(3) 0.2287(2) 0.6610(2) 0.0399(6) Uani d 1
C C3 0.1552(3) 0.0899(3) 0.3803(3) 0.0356(7) Uani d 1
H H3A 0.1154 0.0160 0.4084 0.043 Uiso calc 1
O O3 0.6338(4) 0.2761(3) 1.0443(2) 0.0796(9) Uani d 1
C C4 0.0943(3) 0.0979(3) 0.2585(3) 0.0354(7) Uani d 1
N N4 0.7219(3) 0.3610(3) 0.6602(3) 0.0565(8) Uani d 1
C C5 0.1541(3) 0.2097(3) 0.2156(3) 0.0379(7) Uani d 1
C C6 0.2708(4) 0.3093(3) 0.2993(3) 0.0413(7) Uani d 1
H H6A 0.3096 0.3845 0.2728 0.050 Uiso calc 1
C C7 0.3308(3) 0.2995(3) 0.4209(3) 0.0397(7) Uani d 1
H H7A 0.4095 0.3676 0.4750 0.048 Uiso calc 1
C C8 0.1558(5) 0.3243(4) 0.0416(3) 0.0773(12) Uani d 1
H H8A 0.0954 0.3143 -0.0427 0.116 Uiso calc 1
H H8B 0.1472 0.4089 0.0952 0.116 Uiso calc 1
H H8C 0.2692 0.3202 0.0367 0.116 Uiso calc 1
C C9 0.6160(3) 0.2519(3) 0.6011(3) 0.0379(7) Uani d 1
C C10 0.6416(4) 0.1628(3) 0.4945(3) 0.0439(7) Uani d 1
H H10A 0.5646 0.0865 0.4561 0.053 Uiso calc 1
C C11 0.7814(4) 0.1880(3) 0.4461(3) 0.0518(8) Uani d 1
H H11A 0.8008 0.1291 0.3740 0.062 Uiso calc 1
C C12 0.8924(4) 0.3007(4) 0.5044(4) 0.0620(10) Uani d 1
H H12A 0.9888 0.3202 0.4733 0.074 Uiso calc 1
C C13 0.8578(4) 0.3840(4) 0.6098(4) 0.0690(11) Uani d 1
H H13A 0.9330 0.4612 0.6491 0.083 Uiso calc 1
C C14 0.5114(4) 0.2464(3) 0.8003(3) 0.0475(8) Uani d 1
H H14A 0.4104 0.2557 0.8337 0.057 Uiso calc 1
H H14B 0.5888 0.3282 0.8385 0.057 Uiso calc 1
C C15 0.5797(5) 0.1331(4) 0.8390(3) 0.0655(10) Uani d 1
H H15A 0.4958 0.0541 0.8098 0.079 Uiso calc 1
H H15B 0.6709 0.1160 0.7947 0.079 Uiso calc 1
C C16 0.6378(4) 0.1525(4) 0.9788(3) 0.0599(9) Uani d 1
C C17 0.6878(6) 0.3086(5) 1.1817(3) 0.0847(14) Uani d 1
H H17A 0.7971 0.2879 1.2014 0.102 Uiso calc 1
H H17B 0.6137 0.2571 1.2208 0.102 Uiso calc 1
C C18 0.6888(6) 0.4523(5) 1.2312(4) 0.0952(15) Uani d 1
H H18A 0.7242 0.4766 1.3223 0.143 Uiso calc 1
H H18B 0.7628 0.5024 1.1921 0.143 Uiso calc 1
H H18C 0.5801 0.4716 1.2115 0.143 Uiso calc 1

loop_
_atom_site_aniso_label
_atom_site_aniso_U_11
_atom_site_aniso_U_22
_atom_site_aniso_U_33
_atom_site_aniso_U_12
_atom_site_aniso_U_13
_atom_site_aniso_U_23
O1 0.0435(13) 0.0743(16) 0.0496(13) -0.0010(11) 0.0100(11) 0.0272(12)
N1 0.0462(15) 0.0471(15) 0.0367(14) -0.0005(12) -0.0029(11) 0.0137(11)
C1 0.0357(16) 0.0398(16) 0.0391(16) 0.0055(13) 0.0030(13) 0.0108(13)
N2 0.0542(17) 0.0577(17) 0.0418(15) 0.0017(13) -0.0019(13) 0.0212(13)
C2 0.0284(14) 0.0419(16) 0.0388(16) 0.0093(12) 0.0059(12) 0.0143(13)
O2 0.0681(17) 0.094(2) 0.0817(19) 0.0158(15) -0.0147(14) 0.0491(17)
N3 0.0369(14) 0.0513(15) 0.0321(13) 0.0058(11) 0.0041(11) 0.0137(11)
C3 0.0306(15) 0.0371(16) 0.0419(16) 0.0068(12) 0.0049(12) 0.0153(13)
O3 0.103(2) 0.101(2) 0.0398(14) 0.0422(17) -0.0046(14) 0.0235(14)
C4 0.0308(15) 0.0403(16) 0.0347(15) 0.0096(12) 0.0026(12) 0.0081(13)
N4 0.0394(15) 0.0587(18) 0.0618(18) -0.0022(13) 0.0067(13) 0.0026(14)
C5 0.0354(16) 0.0432(17) 0.0374(16) 0.0112(13) 0.0051(13) 0.0123(14)
C6 0.0456(17) 0.0386(16) 0.0446(17) 0.0073(14) 0.0130(14) 0.0174(14)
C7 0.0344(16) 0.0411(17) 0.0409(17) 0.0009(13) 0.0033(13) 0.0094(13)
C8 0.105(3) 0.077(3) 0.052(2) -0.001(2) 0.005(2) 0.035(2)
C9 0.0347(15) 0.0392(16) 0.0409(16) 0.0077(13) 0.0013(13) 0.0143(13)
C10 0.0427(18) 0.0427(18) 0.0472(18) 0.0100(14) 0.0077(14) 0.0113(15)
C11 0.050(2) 0.055(2) 0.058(2) 0.0177(17) 0.0181(16) 0.0182(17)
C12 0.0394(19) 0.069(2) 0.086(3) 0.0152(18) 0.0211(19) 0.027(2)
C13 0.043(2) 0.059(2) 0.094(3) -0.0072(17) 0.005(2) 0.009(2)
C14 0.0495(19) 0.058(2) 0.0350(17) 0.0111(15) 0.0008(14) 0.0157(15)
C15 0.081(3) 0.069(2) 0.051(2) 0.021(2) 0.0042(19) 0.0235(18)
C16 0.052(2) 0.079(3) 0.055(2) 0.0171(19) 0.0002(17) 0.030(2)
C17 0.091(3) 0.126(4) 0.039(2) 0.043(3) -0.001(2) 0.018(2)
C18 0.086(3) 0.126(4) 0.061(3) 0.016(3) -0.003(2) 0.008(3)

loop_
_atom_type_symbol
_atom_type_description
_atom_type_scat_dispersion_real
_atom_type_scat_dispersion_imag
_atom_type_scat_source
C C 0.0033 0.0016 'International Tables Vol C Tables 4.2.6.8 and 6.1.1.4'
H H 0.0000 0.0000 'International Tables Vol C Tables 4.2.6.8 and 6.1.1.4'
N N 0.0061 0.0033 'International Tables Vol C Tables 4.2.6.8 and 6.1.1.4'
O O 0.0106 0.0060 'International Tables Vol C Tables 4.2.6.8 and 6.1.1.4'

loop_
_geom_angle_atom_site_label_1
_geom_angle_atom_site_label_2
_geom_angle_atom_site_label_3
_geom_angle
C4 N1 H1A 120.0
C4 N1 H1B 120.0
H1A N1 H1B 120.0
O1 C1 N3 119.9(3)
O1 C1 C2 120.6(2)
N3 C1 C2 119.5(2)
C5 N2 C8 121.9(3)
C5 N2 H2A 119.0
C8 N2 H2A 119.0
C7 C2 C3 118.6(3)
C7 C2 C1 122.7(3)
C3 C2 C1 118.3(2)
C1 N3 C9 124.7(2)
C1 N3 C14 118.6(2)
C9 N3 C14 116.4(2)
C4 C3 C2 121.9(3)
C4 C3 H3A 119.1
C2 C3 H3A 119.1
C16 O3 C17 117.4(3)
C3 C4 C5 119.3(3)
C3 C4 N1 120.7(3)
C5 C4 N1 120.0(2)
C9 N4 C13 116.7(3)
N2 C5 C6 122.1(3)
N2 C5 C4 119.5(3)
C6 C5 C4 118.3(2)
C7 C6 C5 121.6(3)
C7 C6 H6A 119.2
C5 C6 H6A 119.2
C2 C7 C6 120.3(3)
C2 C7 H7A 119.8
C6 C7 H7A 119.8
N2 C8 H8A 109.5
N2 C8 H8B 109.5
H8A C8 H8B 109.5
N2 C8 H8C 109.5
H8A C8 H8C 109.5
H8B C8 H8C 109.5
N4 C9 C10 123.0(3)
N4 C9 N3 114.7(3)
C10 C9 N3 122.2(3)
C11 C10 C9 119.1(3)
C11 C10 H10A 120.5
C9 C10 H10A 120.5
C10 C11 C12 119.3(3)
C10 C11 H11A 120.4
C12 C11 H11A 120.4
C11 C12 C13 118.0(3)
C11 C12 H12A 121.0
C13 C12 H12A 121.0
N4 C13 C12 124.0(3)
N4 C13 H13A 118.0
C12 C13 H13A 118.0
N3 C14 C15 113.1(3)
N3 C14 H14A 109.0
C15 C14 H14A 109.0
N3 C14 H14B 109.0
C15 C14 H14B 109.0
H14A C14 H14B 107.8
C16 C15 C14 115.9(3)
C16 C15 H15A 108.3
C14 C15 H15A 108.3
C16 C15 H15B 108.3
C14 C15 H15B 108.3
H15A C15 H15B 107.4
O2 C16 O3 123.7(3)
O2 C16 C15 124.5(4)
O3 C16 C15 111.7(3)
O3 C17 C18 107.8(3)
O3 C17 H17A 110.2
C18 C17 H17A 110.2
O3 C17 H17B 110.2
C18 C17 H17B 110.2
H17A C17 H17B 108.5
C17 C18 H18A 109.5
C17 C18 H18B 109.5
H18A C18 H18B 109.5
C17 C18 H18C 109.5
H18A C18 H18C 109.5
H18B C18 H18C 109.5

loop_
_geom_bond_atom_site_label_1
_geom_bond_atom_site_label_2
_geom_bond_distance
O1 C1 1.223(3)
N1 C4 1.412(4)
N1 H1A 0.8600
N1 H1B 0.8600
C1 N3 1.371(4)
C1 C2 1.487(4)
N2 C5 1.386(3)
N2 C8 1.424(4)
N2 H2A 0.8600
C2 C7 1.377(4)
C2 C3 1.394(4)
O2 C16 1.187(4)
N3 C9 1.421(4)
N3 C14 1.469(3)
C3 C4 1.378(4)
C3 H3A 0.9300
O3 C16 1.333(4)
O3 C17 1.450(4)
C4 C5 1.409(4)
N4 C9 1.320(4)
N4 C13 1.342(4)
C5 C6 1.387(4)
C6 C7 1.380(4)
C6 H6A 0.9300
C7 H7A 0.9300
C8 H8A 0.9600
C8 H8B 0.9600
C8 H8C 0.9600
C9 C10 1.375(4)
C10 C11 1.363(4)
C10 H10A 0.9300
C11 C12 1.364(5)
C11 H11A 0.9300
C12 C13 1.365(5)
C12 H12A 0.9300
C13 H13A 0.9300
C14 C15 1.494(4)
C14 H14A 0.9700
C14 H14B 0.9700
C15 C16 1.492(5)
C15 H15A 0.9700
C15 H15B 0.9700
C17 C18 1.474(6)
C17 H17A 0.9700
C17 H17B 0.9700
C18 H18A 0.9600
C18 H18B 0.9600
C18 H18C 0.9600

loop_
_geom_hbond_atom_site_label_D
_geom_hbond_atom_site_label_H
_geom_hbond_atom_site_label_A
_geom_hbond_site_symmetry_A
_geom_hbond_distance_DH
_geom_hbond_distance_HA
_geom_hbond_distance_DA
_geom_hbond_angle_DHA
N1 H1A O1 2_556 0.86 2.31 3.035(3) 142
N1 H1B O2 1_454 0.86 2.41 3.018(4) 128
C12 H12A Cg2 1_655 0.93 2.79 3.566(4) 142

loop_
_geom_torsion_atom_site_label_1
_geom_torsion_atom_site_label_2
_geom_torsion_atom_site_label_3
_geom_torsion_atom_site_label_4
_geom_torsion
O1 C1 C2 C7 136.9(3)
N3 C1 C2 C7 -40.0(4)
O1 C1 C2 C3 -34.9(4)
N3 C1 C2 C3 148.3(3)
O1 C1 N3 C9 163.5(3)
C2 C1 N3 C9 -19.6(4)
O1 C1 N3 C14 -10.3(4)
C2 C1 N3 C14 166.6(2)
C7 C2 C3 C4 1.1(4)
C1 C2 C3 C4 173.2(2)
C2 C3 C4 C5 -0.1(4)
C2 C3 C4 N1 179.6(2)
C8 N2 C5 C6 8.7(5)
C8 N2 C5 C4 -174.3(3)
C3 C4 C5 N2 -178.3(2)
N1 C4 C5 N2 2.0(4)
C3 C4 C5 C6 -1.2(4)
N1 C4 C5 C6 179.1(2)
N2 C5 C6 C7 178.4(3)
C4 C5 C6 C7 1.4(4)
C3 C2 C7 C6 -0.9(4)
C1 C2 C7 C6 -172.7(2)
C5 C6 C7 C2 -0.3(4)
C13 N4 C9 C10 1.3(5)
C13 N4 C9 N3 177.4(3)
C1 N3 C9 N4 140.7(3)
C14 N3 C9 N4 -45.4(3)
C1 N3 C9 C10 -43.2(4)
C14 N3 C9 C10 130.7(3)
N4 C9 C10 C11 -0.8(4)
N3 C9 C10 C11 -176.5(3)
C9 C10 C11 C12 0.1(5)
C10 C11 C12 C13 0.0(5)
C9 N4 C13 C12 -1.3(5)
C11 C12 C13 N4 0.7(6)
C1 N3 C14 C15 98.0(3)
C9 N3 C14 C15 -76.3(3)
N3 C14 C15 C16 172.1(3)
C17 O3 C16 O2 0.1(6)
C17 O3 C16 C15 -179.8(3)
C14 C15 C16 O2 173.4(4)
C14 C15 C16 O3 -6.6(5)
C16 O3 C17 C18 174.3(3)

_cod_database_fobs_code 1545499
